data_7157151
loop_
_publ_author_name
'Patel, Heta A.'
'Bhanvadia, Viraj J.'
'Mande, Hemant M.'
'Zade, Sanjio S.'
'Patel, Arun L.'

_publ_section_title
;
 Benzochalcogendiazole-based conjugated molecules: investigating the
 effects of substituents and heteroatom juggling.
;
_journal_issue 43
_journal_name_full 'Organic &amp; biomolecular chemistry'
_journal_page_first 9467
_journal_paper_doi 10.1039/c9ob01762c
_journal_volume 17
_journal_year 2019
_chemical_absolute_configuration unk
_chemical_formula_moiety 'C22 H16 N2 O'
_chemical_formula_sum 'C22 H14 N2 O'
_chemical_formula_weight 324.37
_space_group_crystal_system monoclinic
_space_group_IT_number 7
_space_group_name_Hall 'P -2yac'
_space_group_name_H-M_alt 'P 1 n 1'
_symmetry_space_group_name_Hall 'P -2yac'
_symmetry_space_group_name_H-M 'P 1 n 1'
_atom_sites_solution_hydrogens geom
_atom_sites_solution_primary dual
_atom_sites_solution_secondary difmap
_audit_creation_date 2018-09-25
_audit_creation_method
;
Olex2 1.2
(compiled 2018.05.29 svn.r3508 for OlexSys, GUI svn.r5506)
;
_audit_update_record
;
2018-11-02 deposited with the CCDC.    2019-10-15 downloaded from the CCDC.
;
_cell_angle_alpha 90.00
_cell_angle_beta 105.252(17)
_cell_angle_gamma 90.00
_cell_formula_units_Z 2
_cell_length_a 8.7248(13)
_cell_length_b 8.5852(10)
_cell_length_c 11.5340(17)
_cell_measurement_reflns_used 1448
_cell_measurement_temperature 293(2)
_cell_measurement_theta_max 22.9430
_cell_measurement_theta_min 4.1270
_cell_volume 833.5(2)
_computing_cell_refinement 'CrysAlisPro 1.171.39.29d (Rigaku OD, 2017)'
_computing_data_collection 'CrysAlisPro 1.171.39.29d (Rigaku OD, 2017)'
_computing_data_reduction 'CrysAlisPro 1.171.39.29d (Rigaku OD, 2017)'
_computing_molecular_graphics 'Olex2 (Dolomanov et al., 2009)'
_computing_publication_material 'Olex2 (Dolomanov et al., 2009)'
_computing_structure_refinement 'ShelXL (Sheldrick, 2015)'
_computing_structure_solution 'ShelXT (Sheldrick, 2015)'
_diffrn_ambient_temperature 293(2)
_diffrn_detector 'CCD plate'
_diffrn_detector_area_resol_mean 16.1702
_diffrn_detector_type Eos
_diffrn_measured_fraction_theta_full 1.000
_diffrn_measured_fraction_theta_max 1.000
_diffrn_measurement_details
;
List of Runs (angles in degrees, time in seconds):

  # Type    Start    End  Width  t~exp~   \w     \q     \k     \f   Frames
#--------------------------------------------------------------------------
  1  \w    -54.00  93.00   0.75    0.75    --   19.76   0.00 -90.00  196
  2  \w     32.00  98.00   0.75    0.75    --   19.76-178.00   0.00   88
  3  \w    -25.00  23.00   0.75    0.75    --  -20.54 -99.00 -30.00   64
  4  \w    -53.00  46.00   0.75    0.75    --   19.76 -38.00  90.00  132
  5  \w     -2.00  88.00   0.75    0.75    --   19.76  57.00  90.00  120
  6  \w    -25.00  23.00   0.75    0.75    --  -20.54 -99.00-120.00   64
  7  \w    -52.00   7.25   0.75    0.75    --  -20.54  77.00-180.00   79
  8  \w    -75.00 -13.50   0.75    0.75    --  -20.54 118.00 -12.00   82
;
_diffrn_measurement_device 'four-circle diffractometer'
_diffrn_measurement_device_type 'Xcalibur, Eos, Gemini'
_diffrn_measurement_method '\w scans'
_diffrn_orient_matrix_type 'CrysAlisPro convention (1999,Acta A55,543-557)'
_diffrn_orient_matrix_UB_11 0.0366401000
_diffrn_orient_matrix_UB_12 0.0454413000
_diffrn_orient_matrix_UB_13 -0.0365303000
_diffrn_orient_matrix_UB_21 0.0358879000
_diffrn_orient_matrix_UB_22 -0.0680706000
_diffrn_orient_matrix_UB_23 -0.0159269000
_diffrn_orient_matrix_UB_31 -0.0668763000
_diffrn_orient_matrix_UB_32 -0.0115758000
_diffrn_orient_matrix_UB_33 -0.0497015000
_diffrn_radiation_monochromator graphite
_diffrn_radiation_probe x-ray
_diffrn_radiation_type MoK\a
_diffrn_radiation_wavelength 0.71073
_diffrn_reflns_av_R_equivalents 0.0477
_diffrn_reflns_av_unetI/netI 0.0687
_diffrn_reflns_limit_h_max 11
_diffrn_reflns_limit_h_min -12
_diffrn_reflns_limit_k_max 11
_diffrn_reflns_limit_k_min -11
_diffrn_reflns_limit_l_max 15
_diffrn_reflns_limit_l_min -15
_diffrn_reflns_number 9353
_diffrn_reflns_theta_full 29.26
_diffrn_reflns_theta_max 29.26
_diffrn_reflns_theta_min 3.39
_diffrn_source 'fine-focus sealed X-ray tube'
_diffrn_source_type 'Enhance (Mo) X-ray Source'
_exptl_absorpt_coefficient_mu 0.080
_exptl_absorpt_correction_T_max 1.00000
_exptl_absorpt_correction_T_min 0.71939
_exptl_absorpt_correction_type multi-scan
_exptl_absorpt_process_details
;
CrysAlisPro 1.171.39.29d (Rigaku Oxford Diffraction, 2017)
Empirical absorption correction using spherical harmonics,
 implemented in SCALE3 ABSPACK scaling algorithm.
;
_exptl_crystal_colour 'clear orangish red'
_exptl_crystal_colour_lustre clear
_exptl_crystal_colour_modifier orangish
_exptl_crystal_colour_primary red
_exptl_crystal_density_diffrn 1.293
_exptl_crystal_density_method 'not measured'
_exptl_crystal_description needle
_exptl_crystal_F_000 340
_exptl_crystal_recrystallization_method 'Ethylacetate-Pet ether'
_exptl_crystal_size_max 0.30
_exptl_crystal_size_mid 0.21
_exptl_crystal_size_min 0.19
_refine_diff_density_max 0.327
_refine_diff_density_min -0.145
_refine_diff_density_rms 0.037
_refine_ls_abs_structure_details 'Flack H D (1983), Acta Cryst. A39, 876-881'
_refine_ls_abs_structure_Flack 0.1(3)
_refine_ls_goodness_of_fit_ref 1.012
_refine_ls_hydrogen_treatment constr
_refine_ls_matrix_type full
_refine_ls_number_parameters 227
_refine_ls_number_reflns 3741
_refine_ls_number_restraints 2
_refine_ls_restrained_S_all 1.011
_refine_ls_R_factor_all 0.1186
_refine_ls_R_factor_gt 0.0620
_refine_ls_shift/su_max 0.10
_refine_ls_shift/su_mean 0.007
_refine_ls_structure_factor_coef Fsqd
_refine_ls_weighting_details 'calc w=1/[\s^2^(Fo^2^)+(0.0736P)^2^+0.0422P] where P=(Fo^2^+2Fc^2^)/3'
_refine_ls_weighting_scheme calc
_refine_ls_wR_factor_gt 0.1374
_refine_ls_wR_factor_ref 0.1707
_reflns_number_gt 2187
_reflns_number_total 4519
_reflns_threshold_expression >2sigma(I)
_cod_data_source_file c9ob01762c2.cif
_cod_data_source_block exp_1611
_cod_depositor_comments 'Adding full bibliography for 7157149--7157156.cif.'
_cod_database_code 7157151
_chemical_oxdiff_formula 'C H N O'
_reflns_odcompleteness_completeness 99.67
_reflns_odcompleteness_iscentric 1
_reflns_odcompleteness_theta 26.32
_olex2_refinement_description
;
1. Fixed Uiso
 At 1.2 times of:
  All C(H) groups
2.a Aromatic/amide H refined with riding coordinates:
 C007(H007), C008(H008), C009(H009), C00A(H00A), C00D(H00D), C00F(H00F),
 C00G(H00G), C00H(H00H), C00I(H00I), C00J(H00J), C00K(H00K), C00L(H00L),
 C00M(H00M), C00N(H00N), C00O(H00O), C00P(H00P)
;
_olex2_submission_special_instructions 'No special instructions were received'
_oxdiff_exptl_absorpt_empirical_details
;
Empirical correction (ABSPACK) includes:
- Absorption correction using spherical harmonics
- Frame scaling
;
_oxdiff_exptl_absorpt_empirical_full_max 1.224
_oxdiff_exptl_absorpt_empirical_full_min 0.524

loop_
_space_group_symop_id
_space_group_symop_operation_xyz
1 'x, y, z'
2 'x+1/2, -y, z+1/2'

loop_
_atom_site_label
_atom_site_type_symbol
_atom_site_fract_x
_atom_site_fract_y
_atom_site_fract_z
_atom_site_U_iso_or_equiv
_atom_site_adp_type
_atom_site_occupancy
_atom_site_calc_flag
_atom_site_refinement_flags_posn
O001 O -0.2896(3) -0.7734(3) -0.3140(2) 0.0771(9) Uani 1 d .
N002 N -0.4017(4) -0.8835(3) -0.3583(3) 0.0643(9) Uani 1 d .
N003 N -0.3060(4) -0.6477(3) -0.3893(3) 0.0605(9) Uani 1 d .
C004 C -0.2806(4) -0.1933(4) -0.5645(3) 0.0436(8) Uani 1 d .
C005 C -0.4270(4) -0.6785(4) -0.4815(3) 0.0445(8) Uani 1 d .
C006 C -0.4889(4) -0.8315(4) -0.4609(3) 0.0449(8) Uani 1 d .
C007 C -0.6329(5) -1.4001(4) -0.3413(3) 0.0577(10) Uani 1 d .
H007 H -0.5394 -1.3673 -0.2874 0.069 Uiso 1 calc R
C008 C -0.6370(4) -1.1511(4) -0.4471(3) 0.0514(9) Uani 1 d .
H008 H -0.5465 -1.1239 -0.3875 0.062 Uiso 1 calc R
C009 C -0.2974(4) 0.0391(4) -0.6847(3) 0.0605(10) Uani 1 d .
H009 H -0.3482 0.0957 -0.7527 0.073 Uiso 1 calc R
C00A C -0.4480(4) -0.4352(4) -0.6088(3) 0.0515(9) Uani 1 d .
H00A H -0.5037 -0.3901 -0.6809 0.062 Uiso 1 calc R
C00B C -0.7064(4) -1.3044(4) -0.4345(3) 0.0493(9) Uani 1 d .
C00C C -0.4998(4) -0.5885(4) -0.5846(3) 0.0457(8) Uani 1 d .
C00D C -0.1658(5) 0.0993(4) -0.6055(4) 0.0655(11) Uani 1 d .
H00D H -0.1276 0.1969 -0.6191 0.079 Uiso 1 calc R
C00E C -0.6211(4) -0.8980(4) -0.5458(3) 0.0467(8) Uani 1 d .
C00F C -0.3555(4) -0.1051(4) -0.6646(3) 0.0529(9) Uani 1 d .
H00F H -0.4461 -0.1439 -0.7187 0.064 Uiso 1 calc R
C00G C -0.1496(5) -0.1293(4) -0.4854(3) 0.0621(10) Uani 1 d .
H00G H -0.0996 -0.1843 -0.4163 0.075 Uiso 1 calc R
C00H C -0.6879(4) -1.0497(4) -0.5320(3) 0.0513(8) Uani 1 d .
H00H H -0.7784 -1.0776 -0.5913 0.062 Uiso 1 calc R
C00I C -0.3324(4) -0.3514(4) -0.5419(3) 0.0521(9) Uani 1 d .
H00I H -0.2754 -0.3979 -0.4707 0.063 Uiso 1 calc R
C00J C -0.6252(4) -0.6545(4) -0.6626(3) 0.0544(9) Uani 1 d .
H00J H -0.6755 -0.5997 -0.7317 0.065 Uiso 1 calc R
C00K C -0.8450(5) -1.3583(4) -0.5141(3) 0.0626(10) Uani 1 d .
H00K H -0.8965 -1.2963 -0.5788 0.075 Uiso 1 calc R
C00L C -0.6864(4) -0.8097(4) -0.6434(3) 0.0539(9) Uani 1 d .
H00L H -0.7737 -0.8486 -0.7008 0.065 Uiso 1 calc R
C00M C -0.9077(5) -1.5026(5) -0.4987(4) 0.0746(12) Uani 1 d .
H00M H -1.0011 -1.5365 -0.5521 0.090 Uiso 1 calc R
C00N C -0.8316(6) -1.5949(5) -0.4046(4) 0.0779(14) Uani 1 d .
H00N H -0.8730 -1.6922 -0.3943 0.093 Uiso 1 calc R
C00O C -0.6951(5) -1.5446(5) -0.3259(4) 0.0725(12) Uani 1 d .
H00O H -0.6437 -1.6075 -0.2617 0.087 Uiso 1 calc R
C00P C -0.0902(5) 0.0143(4) -0.5055(4) 0.0700(11) Uani 1 d .
H00P H 0.0005 0.0535 -0.4517 0.084 Uiso 1 calc R

loop_
_atom_site_aniso_label
_atom_site_aniso_U_11
_atom_site_aniso_U_22
_atom_site_aniso_U_33
_atom_site_aniso_U_23
_atom_site_aniso_U_13
_atom_site_aniso_U_12
O001 0.0861(18) 0.0613(16) 0.0627(15) 0.0135(14) -0.0181(14) -0.0188(15)
N002 0.0685(18) 0.0543(17) 0.060(2) 0.0052(15) -0.0011(15) -0.0060(15)
N003 0.0651(19) 0.0499(16) 0.0569(18) 0.0006(15) -0.0008(15) -0.0090(15)
C004 0.0487(18) 0.0376(17) 0.0468(19) -0.0052(15) 0.0170(15) -0.0041(14)
C005 0.0447(19) 0.0427(18) 0.0438(18) -0.0062(15) 0.0077(15) -0.0023(15)
C006 0.0496(19) 0.0417(18) 0.0431(18) -0.0033(15) 0.0115(15) 0.0018(15)
C007 0.064(2) 0.050(2) 0.060(2) -0.0031(18) 0.0176(18) -0.0074(18)
C008 0.059(2) 0.0408(18) 0.056(2) -0.0076(16) 0.0184(17) -0.0092(16)
C009 0.074(3) 0.046(2) 0.060(2) 0.0119(17) 0.015(2) -0.0017(19)
C00A 0.054(2) 0.0449(19) 0.0533(19) 0.0058(16) 0.0107(16) -0.0004(16)
C00B 0.064(2) 0.0327(17) 0.056(2) -0.0041(15) 0.0250(18) -0.0069(16)
C00C 0.051(2) 0.0398(18) 0.0454(18) -0.0002(15) 0.0116(15) 0.0022(15)
C00D 0.084(3) 0.040(2) 0.074(3) 0.0036(19) 0.025(2) -0.0152(19)
C00E 0.0473(19) 0.0455(19) 0.0467(19) -0.0073(15) 0.0114(15) -0.0017(15)
C00F 0.064(2) 0.043(2) 0.052(2) -0.0038(16) 0.0156(17) -0.0134(17)
C00G 0.068(2) 0.054(2) 0.058(2) 0.0034(18) 0.0054(18) -0.0117(19)
C00H 0.061(2) 0.0414(18) 0.051(2) -0.0044(16) 0.0129(15) -0.0095(16)
C00I 0.064(2) 0.0449(19) 0.0501(19) -0.0073(16) 0.0195(18) -0.0089(17)
C00J 0.061(2) 0.054(2) 0.0423(18) 0.0126(16) 0.0021(16) 0.0091(17)
C00K 0.073(2) 0.045(2) 0.067(2) -0.0027(18) 0.014(2) -0.0153(19)
C00L 0.0446(19) 0.055(2) 0.053(2) -0.0176(17) -0.0036(15) -0.0093(16)
C00M 0.086(3) 0.056(2) 0.078(3) -0.009(2) 0.014(2) -0.030(2)
C00N 0.115(4) 0.047(2) 0.079(3) -0.005(2) 0.040(3) -0.032(2)
C00O 0.101(3) 0.052(2) 0.070(3) 0.010(2) 0.031(3) -0.012(2)
C00P 0.070(2) 0.052(2) 0.083(3) -0.008(2) 0.012(2) -0.025(2)

loop_
_atom_type_symbol
_atom_type_description
_atom_type_scat_dispersion_real
_atom_type_scat_dispersion_imag
_atom_type_scat_source
C C 0.0033 0.0016 'International Tables Vol C Tables 4.2.6.8 and 6.1.1.4'
H H 0.0000 0.0000 'International Tables Vol C Tables 4.2.6.8 and 6.1.1.4'
N N 0.0061 0.0033 'International Tables Vol C Tables 4.2.6.8 and 6.1.1.4'
O O 0.0106 0.0060 'International Tables Vol C Tables 4.2.6.8 and 6.1.1.4'

loop_
_geom_angle_atom_site_label_1
_geom_angle_atom_site_label_2
_geom_angle_atom_site_label_3
_geom_angle
N002 O001 N003 111.4(2)
C006 N002 O001 107.0(3)
C005 N003 O001 106.4(3)
C00F C004 C00I 123.3(3)
C00G C004 C00F 117.4(3)
C00G C004 C00I 119.3(3)
N003 C005 C006 107.6(3)
N003 C005 C00C 130.9(3)
C00C C005 C006 121.5(3)
N002 C006 C005 107.6(3)
N002 C006 C00E 131.3(3)
C00E C006 C005 121.0(3)
C00B C007 C00O 121.3(3)
C00H C008 C00B 127.3(3)
C00D C009 C00F 120.5(3)
C00I C00A C00C 128.2(3)
C007 C00B C008 119.6(3)
C007 C00B C00K 117.7(3)
C00K C00B C008 122.7(3)
C005 C00C C00A 124.4(3)
C00J C00C C005 115.9(3)
C00J C00C C00A 119.7(3)
C009 C00D C00P 119.5(3)
C006 C00E C00H 124.1(3)
C00L C00E C006 115.9(3)
C00L C00E C00H 120.0(3)
C009 C00F C004 120.9(3)
C004 C00G C00P 121.9(3)
C008 C00H C00E 128.1(3)
C00A C00I C004 128.6(3)
C00C C00J C00L 122.9(3)
C00M C00K C00B 121.1(4)
C00E C00L C00J 122.8(3)
C00N C00M C00K 119.7(4)
C00O C00N C00M 120.1(4)
C00N C00O C007 120.1(4)
C00D C00P C00G 119.7(3)

loop_
_geom_bond_atom_site_label_1
_geom_bond_atom_site_label_2
_geom_bond_distance
O001 N002 1.360(4)
O001 N003 1.370(3)
N002 C006 1.305(4)
N003 C005 1.313(4)
C004 C00F 1.392(5)
C004 C00G 1.376(5)
C004 C00I 1.475(4)
C005 C006 1.463(4)
C005 C00C 1.420(4)
C006 C00E 1.422(4)
C007 C00B 1.371(5)
C007 C00O 1.384(5)
C008 C00B 1.471(4)
C008 C00H 1.298(4)
C009 C00D 1.366(5)
C009 C00F 1.380(4)
C00A C00C 1.442(5)
C00A C00I 1.312(4)
C00B C00K 1.391(5)
C00C C00J 1.346(5)
C00D C00P 1.378(5)
C00E C00H 1.453(4)
C00E C00L 1.352(5)
C00G C00P 1.380(5)
C00J C00L 1.474(5)
C00K C00M 1.384(5)
C00M C00N 1.366(6)
C00N C00O 1.364(6)
